data_2233613
loop_
_publ_author_name
'Ather, Abdul Qayyum'
'Tahir, M. Nawaz'
'Khan, Muhammad Naeem'
'Khan, Misbahul Ain'
'Athar, Muhammad Makshoof'

_publ_section_title
;
 6-Chloro-<i>N</i>-(2-methoxyphenyl)pyridazin-3-amine
;
_journal_coeditor_code RK2330
_journal_issue 2
_journal_name_full 'Acta Crystallographica Section E'
_journal_page_first o438
_journal_page_last o439
_journal_paper_doi 10.1107/S1600536812001535
_journal_volume 68
_journal_year 2012
_chemical_formula_iupac 'C11 H10 Cl N3 O'
_chemical_formula_moiety 'C11 H10 Cl N3 O'
_chemical_formula_sum 'C11 H10 Cl N3 O'
_chemical_formula_weight 235.67
_chemical_name_systematic
;
6-Chloro-<i>N</i>-(2-methoxyphenyl)pyridazin-3-amine
;
_space_group_IT_number 13
_symmetry_cell_setting monoclinic
_symmetry_space_group_name_Hall '-P 2yc'
_symmetry_space_group_name_H-M 'P 1 2/c 1'
_atom_sites_solution_hydrogens geom
_atom_sites_solution_primary direct
_atom_sites_solution_secondary difmap
_audit_creation_method SHELXL97
_cell_angle_alpha 90.0
_cell_angle_beta 126.438(2)
_cell_angle_gamma 90.0
_cell_formula_units_Z 8
_cell_length_a 14.6018(5)
_cell_length_b 10.8574(3)
_cell_length_c 17.4630(6)
_cell_measurement_reflns_used 773
_cell_measurement_temperature 295(2)
_cell_measurement_theta_max 25.25
_cell_measurement_theta_min 2.43
_cell_volume 2227.29(14)
_computing_cell_refinement '<i>SAINT</i> (Bruker, 2009)'
_computing_data_collection '<i>APEX2</i> (Bruker, 2009)'
_computing_data_reduction '<i>SAINT</i> (Bruker, 2009)'
_computing_molecular_graphics '<i>ORTEP-3</i> (Farrugia, 1997) and <i>PLATON</i> (Spek, 2009)'
_computing_publication_material '<i>WinGX</i> (Farrugia, 1999) and <i>PLATON</i> (Spek, 2009)'
_computing_structure_refinement '<i>SHELXL97</i> (Sheldrick, 2008)'
_computing_structure_solution '<i>SHELXS97</i> (Sheldrick, 2008)'
_diffrn_ambient_temperature 295(2)
_diffrn_detector_area_resol_mean 8.0
_diffrn_measured_fraction_theta_full 0.999
_diffrn_measured_fraction_theta_max 0.999
_diffrn_measurement_device_type 'Bruker Kappa APEXII CCD'
_diffrn_measurement_method '\w scans'
_diffrn_radiation_monochromator graphite
_diffrn_radiation_source 'fine-focus sealed tube'
_diffrn_radiation_type MoK\a
_diffrn_radiation_wavelength 0.71073
_diffrn_reflns_av_R_equivalents 0.0271
_diffrn_reflns_av_sigmaI/netI 0.0276
_diffrn_reflns_limit_h_max 18
_diffrn_reflns_limit_h_min -17
_diffrn_reflns_limit_k_max 12
_diffrn_reflns_limit_k_min -13
_diffrn_reflns_limit_l_max 21
_diffrn_reflns_limit_l_min -21
_diffrn_reflns_number 17904
_diffrn_reflns_theta_full 26.00
_diffrn_reflns_theta_max 26.00
_diffrn_reflns_theta_min 1.88
_diffrn_standards_number 0
_exptl_absorpt_coefficient_mu 0.324
_exptl_absorpt_correction_T_max 0.957
_exptl_absorpt_correction_T_min 0.938
_exptl_absorpt_correction_type multi-scan
_exptl_absorpt_process_details '(<i>SADABS</i>; Bruker, 2005)'
_exptl_crystal_colour colourless
_exptl_crystal_density_diffrn 1.406
_exptl_crystal_density_method 'not measured'
_exptl_crystal_description needle
_exptl_crystal_F_000 976
_exptl_crystal_size_max 0.32
_exptl_crystal_size_mid 0.16
_exptl_crystal_size_min 0.14
_refine_diff_density_max 0.201
_refine_diff_density_min -0.214
_refine_ls_goodness_of_fit_ref 1.028
_refine_ls_hydrogen_treatment constr
_refine_ls_matrix_type full
_refine_ls_number_parameters 291
_refine_ls_number_reflns 4387
_refine_ls_number_restraints 0
_refine_ls_restrained_S_all 1.028
_refine_ls_R_factor_all 0.0698
_refine_ls_R_factor_gt 0.0385
_refine_ls_shift/su_max 0.000
_refine_ls_shift/su_mean 0.000
_refine_ls_structure_factor_coef Fsqd
_refine_ls_weighting_details 'calc w=1/[\s^2^(Fo^2^)+(0.0480P)^2^+0.3696P] where P=(Fo^2^+2Fc^2^)/3'
_refine_ls_weighting_scheme calc
_refine_ls_wR_factor_gt 0.0931
_refine_ls_wR_factor_ref 0.1100
_reflns_number_gt 2815
_reflns_number_total 4387
_reflns_threshold_expression I>2\s(I)
_cod_data_source_file rk2330.cif
_cod_data_source_block I
_cod_original_sg_symbol_H-M 'P 2/c'
_cod_database_code 2233613
_cod_database_fobs_code 2233613

loop_
_symmetry_equiv_pos_site_id
_symmetry_equiv_pos_as_xyz
1 x,y,z
2 -x,y,1/2-z
3 -x,-y,-z
4 x,-y,1/2+z

loop_
_atom_site_aniso_label
_atom_site_aniso_U_11
_atom_site_aniso_U_22
_atom_site_aniso_U_33
_atom_site_aniso_U_12
_atom_site_aniso_U_13
_atom_site_aniso_U_23
Cl1 0.1073(5) 0.0477(3) 0.0915(4) 0.0106(3) 0.0727(4) 0.0023(3)
O1 0.1095(13) 0.0681(10) 0.0948(12) 0.0036(9) 0.0771(11) -0.0063(9)
N1 0.0869(13) 0.0357(8) 0.0751(12) -0.0041(8) 0.0547(11) -0.0027(8)
N2 0.0787(13) 0.0389(8) 0.0778(13) -0.0060(8) 0.0537(11) -0.0029(8)
N3 0.0868(14) 0.0455(9) 0.0894(14) 0.0022(9) 0.0654(12) 0.0000(9)
C1 0.0654(13) 0.0360(9) 0.0545(13) 0.0019(9) 0.0350(11) 0.0012(9)
C2 0.0921(17) 0.0368(9) 0.0779(16) -0.0039(10) 0.0608(14) 0.0000(10)
C3 0.0981(18) 0.0305(9) 0.0837(16) -0.0042(10) 0.0642(15) -0.0031(10)
C4 0.0581(13) 0.0406(10) 0.0582(13) 0.0001(9) 0.0338(11) 0.0015(9)
C5 0.0549(13) 0.0675(13) 0.0651(14) -0.0018(10) 0.0361(12) 0.0015(11)
C6 0.0869(18) 0.0732(15) 0.099(2) -0.0176(13) 0.0670(17) -0.0098(14)
C7 0.120(3) 0.100(2) 0.129(3) -0.0425(18) 0.092(2) -0.0195(19)
C8 0.121(2) 0.129(3) 0.112(2) -0.048(2) 0.091(2) -0.026(2)
C9 0.0869(19) 0.113(2) 0.0851(19) -0.0225(16) 0.0623(17) -0.0181(16)
C10 0.0607(15) 0.0811(16) 0.0631(15) -0.0031(12) 0.0384(13) -0.0040(12)
C11 0.122(2) 0.0861(18) 0.097(2) 0.0192(16) 0.0780(19) -0.0074(15)
Cl2 0.1150(5) 0.0491(3) 0.0793(4) 0.0085(3) 0.0634(4) 0.0085(3)
O2 0.0938(13) 0.0507(9) 0.0976(12) 0.0108(8) 0.0489(11) 0.0039(8)
N4 0.0806(13) 0.0349(8) 0.0777(13) 0.0005(8) 0.0572(11) -0.0002(9)
N5 0.0726(12) 0.0352(8) 0.0763(12) -0.0019(8) 0.0505(11) -0.0007(8)
N6 0.0799(14) 0.0406(9) 0.0811(14) -0.0046(9) 0.0397(12) 0.0088(9)
C12 0.0736(14) 0.0378(9) 0.0731(14) 0.0029(9) 0.0564(13) 0.0027(10)
C13 0.0846(16) 0.0377(10) 0.0767(16) -0.0088(10) 0.0546(14) -0.0064(10)
C14 0.0877(17) 0.0320(9) 0.0839(17) -0.0032(10) 0.0549(15) 0.0024(10)
C15 0.0677(14) 0.0369(10) 0.0758(15) -0.0039(9) 0.0510(13) 0.0006(10)
C16 0.0677(15) 0.0510(11) 0.0696(15) -0.0030(11) 0.0466(13) 0.0021(11)
C17 0.0809(17) 0.0608(13) 0.0805(17) 0.0063(12) 0.0537(15) -0.0031(12)
C18 0.106(2) 0.0732(15) 0.0828(19) -0.0028(15) 0.0625(19) -0.0188(14)
C19 0.0857(19) 0.093(2) 0.0746(18) -0.0053(16) 0.0480(16) -0.0130(15)
C20 0.0761(18) 0.0790(16) 0.0781(18) 0.0104(13) 0.0487(16) 0.0077(14)
C21 0.0755(16) 0.0548(12) 0.0738(16) 0.0020(11) 0.0521(15) 0.0042(11)
C22 0.116(2) 0.0680(16) 0.137(3) 0.0319(16) 0.072(2) 0.0163(17)

loop_
_atom_site_type_symbol
_atom_site_label
_atom_site_fract_x
_atom_site_fract_y
_atom_site_fract_z
_atom_site_U_iso_or_equiv
_atom_site_thermal_displace_type
_atom_site_occupancy
_atom_site_disorder_group
Cl Cl1 0.46850(6) -0.13866(5) 0.05144(5) 0.0738(2) Uani 1.000 -16
O O1 0.24223(15) 0.23518(15) 0.32088(12) 0.0808(7) Uani 1.000 -16
N N1 0.36545(16) -0.13820(14) 0.13098(13) 0.0619(6) Uani 1.000 -16
N N2 0.32177(15) -0.08784(14) 0.17449(13) 0.0607(7) Uani 1.000 -16
N N3 0.28781(15) 0.08591(15) 0.23280(13) 0.0659(7) Uani 1.000 -16
C C1 0.40898(17) -0.06681(16) 0.10082(14) 0.0523(7) Uani 1.000 -16
C C2 0.41035(19) 0.06066(17) 0.10578(15) 0.0626(8) Uani 1.000 -16
C C3 0.3676(2) 0.11179(16) 0.14842(16) 0.0645(9) Uani 1.000 -16
C C4 0.32520(17) 0.03400(16) 0.18478(14) 0.0528(7) Uani 1.000 -16
C C5 0.23884(17) 0.0334(2) 0.27383(15) 0.0622(8) Uani 1.000 -16
C C6 0.2125(2) -0.0903(2) 0.26998(19) 0.0792(10) Uani 1.000 -16
C C7 0.1651(3) -0.1314(3) 0.3150(2) 0.1053(16) Uani 1.000 -16
C C8 0.1428(3) -0.0507(3) 0.3617(2) 0.1073(14) Uani 1.000 -16
C C9 0.1660(2) 0.0735(3) 0.36443(19) 0.0881(11) Uani 1.000 -16
C C10 0.21385(19) 0.1147(2) 0.32131(16) 0.0673(9) Uani 1.000 -16
C C11 0.2238(3) 0.3246(3) 0.3706(2) 0.0938(11) Uani 1.000 -16
Cl Cl2 0.56300(6) 0.35556(5) 0.46367(4) 0.0777(2) Uani 1.000 -16
O O2 0.08261(14) 0.73892(13) -0.00138(12) 0.0856(7) Uani 1.000 -16
N N4 0.40277(16) 0.36064(13) 0.28154(14) 0.0582(7) Uani 1.000 -16
N N5 0.32848(15) 0.41352(13) 0.19496(13) 0.0575(6) Uani 1.000 -16
N N6 0.25123(16) 0.59100(15) 0.10279(14) 0.0722(7) Uani 1.000 -16
C C12 0.47012(18) 0.42988(16) 0.35550(15) 0.0537(7) Uani 1.000 -16
C C13 0.47274(19) 0.55815(17) 0.35300(17) 0.0622(8) Uani 1.000 -16
C C14 0.3991(2) 0.61149(17) 0.26792(17) 0.0655(9) Uani 1.000 -16
C C15 0.32556(18) 0.53634(16) 0.18843(16) 0.0550(8) Uani 1.000 -16
C C16 0.15632(19) 0.54289(18) 0.01765(16) 0.0592(8) Uani 1.000 -16
C C17 0.1480(2) 0.4246(2) -0.01534(18) 0.0705(9) Uani 1.000 -16
C C18 0.0498(3) 0.3871(2) -0.10086(19) 0.0834(10) Uani 1.000 -16
C C19 -0.0397(2) 0.4662(3) -0.15407(19) 0.0842(11) Uani 1.000 -16
C C20 -0.0322(2) 0.5845(2) -0.12320(19) 0.0760(10) Uani 1.000 -16
C C21 0.0649(2) 0.62309(19) -0.03823(17) 0.0633(9) Uani 1.000 -16
C C22 -0.0100(3) 0.8233(3) -0.0472(2) 0.1089(13) Uani 1.000 -16
H H2 0.43954 0.10860 0.08075 0.0752 Uiso 1.000 -16
H H3 0.29570 0.16458 0.23890 0.0791 Uiso 1.000 -16
H H3A 0.36609 0.19688 0.15370 0.0775 Uiso 1.000 -16
H H6 0.22645 -0.14566 0.23738 0.0949 Uiso 1.000 -16
H H7 0.14864 -0.21451 0.31319 0.1261 Uiso 1.000 -16
H H8 0.11179 -0.07923 0.39190 0.1288 Uiso 1.000 -16
H H9 0.14920 0.12855 0.39529 0.1058 Uiso 1.000 -16
H H11A 0.26440 0.30060 0.43607 0.1408 Uiso 1.000 -16
H H11B 0.14394 0.32969 0.34210 0.1408 Uiso 1.000 -16
H H11C 0.25074 0.40345 0.36695 0.1408 Uiso 1.000 -16
H H6A 0.26458 0.66753 0.10045 0.0866 Uiso 1.000 -16
H H13 0.52290 0.60433 0.40746 0.0747 Uiso 1.000 -16
H H14 0.39682 0.69672 0.26167 0.0786 Uiso 1.000 -16
H H17 0.20860 0.37019 0.02014 0.0846 Uiso 1.000 -16
H H18 0.04463 0.30724 -0.12243 0.1002 Uiso 1.000 -16
H H19 -0.10576 0.43986 -0.21125 0.1013 Uiso 1.000 -16
H H20 -0.09290 0.63851 -0.15978 0.0912 Uiso 1.000 -16
H H22A -0.07363 0.78708 -0.05266 0.1638 Uiso 1.000 -16
H H22B -0.03118 0.84205 -0.10951 0.1638 Uiso 1.000 -16
H H22C 0.01230 0.89754 -0.01038 0.1638 Uiso 1.000 -16

loop_
_atom_type_symbol
_atom_type_description
_atom_type_scat_dispersion_real
_atom_type_scat_dispersion_imag
_atom_type_scat_source
C C 0.0033 0.0016 'International Tables Vol C Tables 4.2.6.8 and 6.1.1.4'
H H 0.0000 0.0000 'International Tables Vol C Tables 4.2.6.8 and 6.1.1.4'
N N 0.0061 0.0033 'International Tables Vol C Tables 4.2.6.8 and 6.1.1.4'
O O 0.0106 0.0060 'International Tables Vol C Tables 4.2.6.8 and 6.1.1.4'
Cl Cl 0.1484 0.1585 'International Tables Vol C Tables 4.2.6.8 and 6.1.1.4'

loop_
_geom_angle_atom_site_label_1
_geom_angle_atom_site_label_2
_geom_angle_atom_site_label_3
_geom_angle
_geom_angle_publ_flag
C10 O1 C11 118.5(3) no
C21 O2 C22 118.5(2) no
N2 N1 C1 119.43(16) no
N1 N2 C4 118.8(2) no
C4 N3 C5 131.21(18) no
C5 N3 H3 114.00 no
C4 N3 H3 114.00 no
N5 N4 C12 119.61(15) no
N4 N5 C15 118.73(17) no
C15 N6 C16 130.36(18) no
C15 N6 H6A 115.00 no
C16 N6 H6A 115.00 no
N1 C1 C2 124.3(2) no
Cl1 C1 C2 119.2(2) no
Cl1 C1 N1 116.44(15) no
C1 C2 C3 116.9(2) no
C2 C3 C4 118.53(18) no
N2 C4 C3 121.9(2) no
N3 C4 C3 118.34(17) no
N2 C4 N3 119.8(2) no
N3 C5 C10 116.0(2) no
N3 C5 C6 125.5(2) no
C6 C5 C10 118.5(3) no
C5 C6 C7 119.9(3) no
C6 C7 C8 120.5(3) no
C7 C8 C9 120.5(4) no
C8 C9 C10 119.5(3) no
C5 C10 C9 121.1(2) no
O1 C10 C9 124.6(3) no
O1 C10 C5 114.3(2) no
C1 C2 H2 122.00 no
C3 C2 H2 122.00 no
C4 C3 H3A 121.00 no
C2 C3 H3A 121.00 no
C7 C6 H6 120.00 no
C5 C6 H6 120.00 no
C6 C7 H7 120.00 no
C8 C7 H7 120.00 no
C7 C8 H8 120.00 no
C9 C8 H8 120.00 no
C8 C9 H9 120.00 no
C10 C9 H9 120.00 no
H11B C11 H11C 109.00 no
H11A C11 H11B 110.00 no
O1 C11 H11B 109.00 no
O1 C11 H11C 109.00 no
H11A C11 H11C 109.00 no
O1 C11 H11A 109.00 no
N4 C12 C13 124.4(2) no
Cl2 C12 N4 116.94(14) no
Cl2 C12 C13 118.68(17) no
C12 C13 C14 116.5(2) no
C13 C14 C15 118.86(18) no
N5 C15 C14 121.9(2) no
N6 C15 C14 118.47(17) no
N5 C15 N6 119.65(19) no
C17 C16 C21 118.5(2) no
N6 C16 C17 125.2(2) no
N6 C16 C21 116.29(19) no
C16 C17 C18 120.1(3) no
C17 C18 C19 120.6(2) no
C18 C19 C20 120.0(3) no
C19 C20 C21 120.0(3) no
C16 C21 C20 120.7(2) no
O2 C21 C16 114.2(2) no
O2 C21 C20 125.1(2) no
C12 C13 H13 122.00 no
C14 C13 H13 122.00 no
C13 C14 H14 121.00 no
C15 C14 H14 121.00 no
C16 C17 H17 120.00 no
C18 C17 H17 120.00 no
C17 C18 H18 120.00 no
C19 C18 H18 120.00 no
C18 C19 H19 120.00 no
C20 C19 H19 120.00 no
C19 C20 H20 120.00 no
C21 C20 H20 120.00 no
O2 C22 H22A 109.00 no
O2 C22 H22B 109.00 no
O2 C22 H22C 109.00 no
H22A C22 H22B 109.00 no
H22A C22 H22C 110.00 no
H22B C22 H22C 110.00 no

loop_
_geom_bond_atom_site_label_1
_geom_bond_atom_site_label_2
_geom_bond_distance
_geom_bond_publ_flag
Cl1 C1 1.731(3) no
Cl2 C12 1.737(2) no
O1 C10 1.374(3) no
O1 C11 1.431(4) no
O2 C21 1.366(3) no
O2 C22 1.422(4) no
N1 N2 1.363(3) no
N1 C1 1.296(3) no
N2 C4 1.332(2) no
N3 C5 1.399(4) no
N3 C4 1.365(3) no
N3 H3 0.8600 no
N4 N5 1.358(3) no
N4 C12 1.301(3) no
N5 C15 1.337(2) no
N6 C15 1.356(3) no
N6 C16 1.399(3) no
N6 H6A 0.8600 no
C1 C2 1.386(3) no
C2 C3 1.343(4) no
C3 C4 1.402(4) no
C5 C10 1.400(4) no
C5 C6 1.388(3) no
C6 C7 1.394(5) no
C7 C8 1.362(5) no
C8 C9 1.384(5) no
C9 C10 1.371(4) no
C2 H2 0.9300 no
C3 H3A 0.9300 no
C6 H6 0.9300 no
C7 H7 0.9300 no
C8 H8 0.9300 no
C9 H9 0.9300 no
C11 H11B 0.9600 no
C11 H11C 0.9600 no
C11 H11A 0.9600 no
C12 C13 1.395(3) no
C13 C14 1.342(3) no
C14 C15 1.405(3) no
C16 C21 1.395(4) no
C16 C17 1.383(3) no
C17 C18 1.381(4) no
C18 C19 1.366(5) no
C19 C20 1.372(4) no
C20 C21 1.374(4) no
C13 H13 0.9300 no
C14 H14 0.9300 no
C17 H17 0.9300 no
C18 H18 0.9300 no
C19 H19 0.9300 no
C20 H20 0.9300 no
C22 H22A 0.9600 no
C22 H22B 0.9600 no
C22 H22C 0.9600 no

loop_
_geom_hbond_atom_site_label_D
_geom_hbond_atom_site_label_H
_geom_hbond_atom_site_label_A
_geom_hbond_site_symmetry_A
_geom_hbond_distance_DH
_geom_hbond_distance_HA
_geom_hbond_distance_DA
_geom_hbond_angle_DHA
_geom_hbond_publ_flag
N3 H3 O1 . 0.86 2.14 2.579(3) 111 yes
N3 H3 N4 . 0.86 2.48 3.278(2) 155 yes
N6 H6A N1 1_565 0.86 2.44 3.270(3) 161 yes
C2 H2 Cl2 2_655 0.93 2.79 3.526(2) 137 yes
C3 H3A N5 . 0.93 2.61 3.503(3) 161 yes
C6 H6 N2 . 0.93 2.31 2.913(4) 122 yes
C17 H17 N5 . 0.93 2.50 2.992(3) 113 yes

loop_
_geom_torsion_atom_site_label_1
_geom_torsion_atom_site_label_2
_geom_torsion_atom_site_label_3
_geom_torsion_atom_site_label_4
_geom_torsion
_geom_torsion_publ_flag
C11 O1 C10 C5 -177.8(2) no
C11 O1 C10 C9 1.7(4) no
C22 O2 C21 C16 -172.8(3) no
C22 O2 C21 C20 8.1(5) no
N2 N1 C1 C2 -3.0(3) no
C1 N1 N2 C4 0.0(3) no
N2 N1 C1 Cl1 177.09(16) no
N1 N2 C4 C3 2.9(3) no
N1 N2 C4 N3 -176.4(2) no
C5 N3 C4 C3 177.8(2) no
C5 N3 C4 N2 -2.9(4) no
C4 N3 C5 C6 -3.1(4) no
C4 N3 C5 C10 177.8(2) no
C12 N4 N5 C15 -1.0(4) no
N5 N4 C12 Cl2 -179.8(2) no
N5 N4 C12 C13 -0.3(5) no
N4 N5 C15 C14 1.8(4) no
N4 N5 C15 N6 -179.4(3) no
C15 N6 C16 C17 -35.8(5) no
C16 N6 C15 N5 14.6(5) no
C16 N6 C15 C14 -166.5(3) no
C15 N6 C16 C21 145.7(3) no
Cl1 C1 C2 C3 -177.19(19) no
N1 C1 C2 C3 2.9(4) no
C1 C2 C3 C4 0.1(4) no
C2 C3 C4 N3 176.3(2) no
C2 C3 C4 N2 -3.0(4) no
N3 C5 C6 C7 179.2(3) no
C10 C5 C6 C7 -1.7(4) no
N3 C5 C10 O1 -0.4(3) no
C6 C5 C10 C9 1.0(4) no
N3 C5 C10 C9 -179.8(2) no
C6 C5 C10 O1 -179.6(2) no
C5 C6 C7 C8 1.0(5) no
C6 C7 C8 C9 0.6(5) no
C7 C8 C9 C10 -1.3(5) no
C8 C9 C10 O1 -178.9(3) no
C8 C9 C10 C5 0.5(4) no
Cl2 C12 C13 C14 -179.7(3) no
N4 C12 C13 C14 0.8(5) no
C12 C13 C14 C15 0.0(5) no
C13 C14 C15 N5 -1.3(5) no
C13 C14 C15 N6 179.8(3) no
N6 C16 C17 C18 -179.9(3) no
C21 C16 C17 C18 -1.4(5) no
N6 C16 C21 O2 0.8(4) no
N6 C16 C21 C20 180.0(3) no
C17 C16 C21 O2 -177.8(3) no
C17 C16 C21 C20 1.4(5) no
C16 C17 C18 C19 0.5(6) no
C17 C18 C19 C20 0.6(6) no
C18 C19 C20 C21 -0.7(5) no
C19 C20 C21 O2 178.8(3) no
C19 C20 C21 C16 -0.3(5) no

loop_
_cod_related_entry_id
_cod_related_entry_database
_cod_related_entry_code
1 ChemSpider 30657438
